data_1544350
loop_
_publ_author_name
'Akimoto, J.'
'Gotoh, Y.'
'Oosawa, Y.'
'Nonose, N.'
'Kumagai, T.'
'Aoki, K.'
'Takei, H.'

_publ_section_title
;
 Topotactic oxidation of ramsdellite-type Li0.5TiO2, a new polymorph of
 titanium dioxide: TiO2(R)
;
_journal_name_full 'Journal of Solid State Chemistry'
_journal_page_first 27
_journal_page_last 36
_journal_volume 113
_journal_year 1994
_chemical_formula_sum 'Li0.14 O2 Ti'
_chemical_name_common 'LixTiO2 x=0.14 ramsdellite-type'
_space_group_IT_number 62
_space_group_name_H-M_alt 'P b n m'
_symmetry_space_group_name_Hall '-P 2c 2ab'
_symmetry_space_group_name_H-M 'P b n m'
_cell_angle_alpha 90
_cell_angle_beta 90
_cell_angle_gamma 90
_cell_formula_units_Z 4
_cell_length_a 4.9732(13)
_cell_length_b 9.5425(16)
_cell_length_c 2.9586(16)
_cell_volume 140.41(9)
_cod_data_source_file LixTiO2-x14.cif
_cod_data_source_block LixTiO4_x=0.14
_cod_original_formula_sum 'O2 Ti Li0.14'
_cod_database_code 1544350

loop_
_space_group_symop_operation_xyz
'x, y, z'
'-x, -y, -z'
'x+1/2, -y+1/2, -z'
'-x+1/2, y+1/2, z'
'-x, -y, z+1/2'
'x, y, -z+1/2'
'-x+1/2, y+1/2, -z+1/2'
'x+1/2, -y+1/2, z+1/2'

loop_
_atom_site_label
_atom_site_occupancy
_atom_site_fract_x
_atom_site_fract_y
_atom_site_fract_z
_atom_site_adp_type
_atom_site_B_iso_or_equiv
_atom_site_type_symbol
Ti 1.0 -0.03616(12) 0.13891(5) 0.250000 Biso 0.913054 Ti
O1 1.0 0.6717(4) 0.2733(2) 0.250000 Biso 0.753723 O
O2 1.0 0.2014(4) -0.0331(2) 0.250000 Biso 0.545412 O
Li 0.1400 -0.066(9) 0.458(4) 0.250000 Biso 1.000000 Li

loop_
_atom_site_aniso_label
_atom_site_aniso_U_11
_atom_site_aniso_U_22
_atom_site_aniso_U_33
_atom_site_aniso_U_12
_atom_site_aniso_U_13
_atom_site_aniso_U_23
Ti 0.32400 0.18485 0.17594 0.05268 0.00000 0.00000
O1 0.20775 0.19122 0.16631 0.06644 0.00000 0.00000
O2 0.12366 0.13659 0.14881 0.00949 0.00000 0.00000
Li 0.00000 0.00000 0.00000 0.00000 0.00000 0.00000
